data_2235551
loop_
_publ_author_name
'Kia, Reza'
'Kargar, Hadi'
'Adabi Ardakani, Amir'
'Tahir, Muhammad Nawaz'

_publ_section_title
;
 <i>catena</i>-Poly[{\m~3~-4,4',6,6'-tetrachloro-2,2'-[butane-1,4-diylbis(nitrilomethanylylidene)]diphenolato}{\m~2~-4,4',6,6'-tetrachloro-2,2'-[butane-1,4-diylbis(nitrilomethanylylidene)]diphenolato}dicopper(II)]
;
_journal_coeditor_code LH5494
_journal_issue 7
_journal_name_full 'Acta Crystallographica Section E'
_journal_page_first m999
_journal_page_last m1000
_journal_paper_doi 10.1107/S1600536812028462
_journal_volume 68
_journal_year 2012
_chemical_formula_iupac '[Cu2 (C18 H14 Cl4 N2 O2)2]'
_chemical_formula_moiety 'C36 H27 Cl8 Cu2 N4 O4'
_chemical_formula_sum 'C36 H27 Cl8 Cu2 N4 O4'
_chemical_formula_weight 990.30
_chemical_name_systematic
<i>catena</i>-Poly[{\m~3~-4,4',6,6'-tetrachloro-2,2'-[butane-1,4-diylbis(nitrilomethanylylidene)]diphenolato}{\m~2~-4,4',6,6'-tetrachloro-2,2'-[butane-1,4-diylbis(nitrilomethanylylidene)]diphenolato}dicopper(II)]
_space_group_IT_number 29
_symmetry_cell_setting orthorhombic
_symmetry_space_group_name_Hall 'P 2c -2ac'
_symmetry_space_group_name_H-M 'P c a 21'
_atom_sites_solution_hydrogens geom
_atom_sites_solution_primary direct
_atom_sites_solution_secondary difmap
_audit_creation_method SHELXL-97
_cell_angle_alpha 90.00
_cell_angle_beta 90.00
_cell_angle_gamma 90.00
_cell_formula_units_Z 4
_cell_length_a 26.6927(16)
_cell_length_b 7.7775(4)
_cell_length_c 18.6689(9)
_cell_measurement_temperature 291(2)
_cell_volume 3875.7(4)
_computing_cell_refinement 'SAINT (Bruker, 2007)'
_computing_data_collection 'APEX2 (Bruker, 2007)'
_computing_data_reduction 'SAINT (Bruker, 2007)'
_computing_molecular_graphics 'SHELXTL (Sheldrick, 2008)'
_computing_publication_material 'SHELXTL (Sheldrick, 2008) and PLATON (Spek, 2009)'
_computing_structure_refinement 'SHELXL97 (Sheldrick, 2008)'
_computing_structure_solution 'SHELXS97 (Sheldrick, 2008)'
_diffrn_ambient_temperature 291(2)
_diffrn_measured_fraction_theta_full 0.994
_diffrn_measured_fraction_theta_max 0.994
_diffrn_measurement_device_type
;
Bruker SMART APEXII CCD
;
_diffrn_measurement_method '\f and \w scans'
_diffrn_radiation_monochromator graphite
_diffrn_radiation_source 'fine-focus sealed tube'
_diffrn_radiation_type MoK\a
_diffrn_radiation_wavelength 0.71073
_diffrn_reflns_av_R_equivalents 0.0344
_diffrn_reflns_av_sigmaI/netI 0.0587
_diffrn_reflns_limit_h_max 34
_diffrn_reflns_limit_h_min -35
_diffrn_reflns_limit_k_max 10
_diffrn_reflns_limit_k_min -10
_diffrn_reflns_limit_l_max 23
_diffrn_reflns_limit_l_min -24
_diffrn_reflns_number 18623
_diffrn_reflns_theta_full 27.88
_diffrn_reflns_theta_max 27.88
_diffrn_reflns_theta_min 1.53
_diffrn_standards_number 0
_exptl_absorpt_coefficient_mu 1.695
_exptl_absorpt_correction_T_max 0.7732
_exptl_absorpt_correction_T_min 0.5805
_exptl_absorpt_correction_type multi-scan
_exptl_absorpt_process_details '(SADABS; Bruker, 2001)'
_exptl_crystal_colour dark-red
_exptl_crystal_density_diffrn 1.697
_exptl_crystal_density_method 'not measured'
_exptl_crystal_description needle
_exptl_crystal_F_000 1988
_exptl_crystal_size_max 0.36
_exptl_crystal_size_mid 0.18
_exptl_crystal_size_min 0.16
_refine_diff_density_max 0.428
_refine_diff_density_min -0.350
_refine_ls_abs_structure_details 'Flack (1983), 4247 Friedel pairs'
_refine_ls_abs_structure_Flack 0.605(10)
_refine_ls_extinction_method none
_refine_ls_goodness_of_fit_ref 0.986
_refine_ls_hydrogen_treatment constr
_refine_ls_matrix_type full
_refine_ls_number_parameters 488
_refine_ls_number_reflns 8990
_refine_ls_number_restraints 1
_refine_ls_restrained_S_all 0.986
_refine_ls_R_factor_all 0.0633
_refine_ls_R_factor_gt 0.0411
_refine_ls_shift/su_max 0.001
_refine_ls_shift/su_mean 0.000
_refine_ls_structure_factor_coef Fsqd
_refine_ls_weighting_details 'calc w=1/[\s^2^(Fo^2^)+(0.0355P)^2^] where P=(Fo^2^+2Fc^2^)/3'
_refine_ls_weighting_scheme calc
_refine_ls_wR_factor_gt 0.0770
_refine_ls_wR_factor_ref 0.0851
_reflns_number_gt 6793
_reflns_number_total 8990
_reflns_threshold_expression I>2\s(I)
_cod_data_source_file lh5494.cif
_cod_data_source_block I
_cod_database_code 2235551
_cod_database_fobs_code 2235551

loop_
_symmetry_equiv_pos_as_xyz
'x, y, z'
'-x, -y, z+1/2'
'-x+1/2, y, z+1/2'
'x+1/2, -y, z'

loop_
_atom_site_type_symbol
_atom_site_label
_atom_site_fract_x
_atom_site_fract_y
_atom_site_fract_z
_atom_site_U_iso_or_equiv
_atom_site_adp_type
_atom_site_calc_flag
_atom_site_refinement_flags
_atom_site_occupancy
_atom_site_symmetry_multiplicity
Cu Cu1 0.337328(15) 0.58203(6) 0.49568(2) 0.03303(11) Uani d . 1 1
Cu Cu2 0.372623(16) 1.16823(6) 0.50686(2) 0.03338(11) Uani d . 1 1
Cl Cl1 0.16981(4) 0.56157(19) 0.41600(6) 0.0637(4) Uani d . 1 1
Cl Cl2 0.10357(4) 0.81832(18) 0.66592(6) 0.0630(3) Uani d . 1 1
Cl Cl3 0.62687(5) 0.9809(2) 0.39111(8) 0.0819(5) Uani d . 1 1
Cl Cl4 0.44901(4) 1.14708(19) 0.27711(5) 0.0632(4) Uani d . 1 1
Cl Cl5 0.30179(5) 1.27744(18) 0.73675(6) 0.0610(3) Uani d . 1 1
Cl Cl6 0.11528(5) 1.28198(19) 0.62737(8) 0.0720(4) Uani d . 1 1
Cl Cl7 0.57210(5) 0.5842(2) 0.30261(8) 0.0873(5) Uani d . 1 1
Cl Cl8 0.50484(4) 0.49330(18) 0.57186(6) 0.0551(3) Uani d . 1 1
O O1 0.26712(9) 0.5760(4) 0.48373(13) 0.0397(7) Uani d . 1 1
O O2 0.41409(10) 1.1451(4) 0.42485(13) 0.0409(7) Uani d . 1 1
O O3 0.33216(9) 1.2300(4) 0.58740(14) 0.0403(7) Uani d . 1 1
O O4 0.40552(9) 0.5174(3) 0.50582(15) 0.0408(6) Uani d . 1 1
N N1 0.33065(11) 0.6318(4) 0.60038(16) 0.0339(8) Uani d . 1 1
N N2 0.42848(12) 1.1052(4) 0.57284(16) 0.0334(7) Uani d . 1 1
N N3 0.31196(12) 1.1706(4) 0.44287(17) 0.0357(8) Uani d . 1 1
N N4 0.34356(12) 0.6048(4) 0.38931(17) 0.0338(8) Uani d . 1 1
C C1 0.23262(14) 0.6340(5) 0.5258(2) 0.0345(9) Uani d . 1 1
C C2 0.18203(13) 0.6377(5) 0.5021(2) 0.0386(8) Uani d . 1 1
C C3 0.14355(15) 0.6947(6) 0.5433(2) 0.0435(10) Uani d . 1 1
H H3 0.1111 0.6963 0.5253 0.052 Uiso calc R 1 1
C C4 0.15322(15) 0.7505(6) 0.6124(2) 0.0411(10) Uani d . 1 1
C C5 0.20089(14) 0.7489(5) 0.6389(2) 0.0389(9) Uani d . 1 1
H H5 0.2070 0.7873 0.6853 0.047 Uiso calc R 1 1
C C6 0.24090(14) 0.6895(5) 0.5963(2) 0.0326(8) Uani d . 1 1
C C7 0.28933(14) 0.6746(5) 0.6297(2) 0.0370(9) Uani d . 1 1
H H7 0.2906 0.6990 0.6785 0.044 Uiso calc R 1 1
C C8 0.37456(14) 0.6148(6) 0.6481(2) 0.0368(10) Uani d . 1 1
H H8A 0.3928 0.5111 0.6357 0.044 Uiso calc R 1 1
H H8B 0.3632 0.6036 0.6972 0.044 Uiso calc R 1 1
C C9 0.40930(13) 0.7679(5) 0.6423(2) 0.0364(9) Uani d . 1 1
H H9A 0.4388 0.7461 0.6713 0.044 Uiso calc R 1 1
H H9B 0.4202 0.7788 0.5930 0.044 Uiso calc R 1 1
C C10 0.38622(14) 0.9362(5) 0.6657(2) 0.0368(9) Uani d . 1 1
H H10A 0.3795 0.9313 0.7167 0.044 Uiso calc R 1 1
H H10B 0.3544 0.9511 0.6413 0.044 Uiso calc R 1 1
C C11 0.41906(15) 1.0905(5) 0.65037(19) 0.0371(9) Uani d . 1 1
H H11A 0.4027 1.1940 0.6675 0.045 Uiso calc R 1 1
H H11B 0.4506 1.0785 0.6756 0.045 Uiso calc R 1 1
C C12 0.47348(15) 1.0699(6) 0.5522(2) 0.0369(10) Uani d . 1 1
H H12 0.4964 1.0428 0.5880 0.044 Uiso calc R 1 1
C C13 0.49213(14) 1.0681(5) 0.47969(19) 0.0357(9) Uani d . 1 1
C C14 0.54318(16) 1.0277(6) 0.4704(2) 0.0485(12) Uani d . 1 1
H H14 0.5629 1.0001 0.5099 0.058 Uiso calc R 1 1
C C15 0.56376(17) 1.0291(6) 0.4032(2) 0.0527(12) Uani d . 1 1
C C16 0.53470(17) 1.0663(6) 0.3442(2) 0.0484(11) Uani d . 1 1
H H16 0.5490 1.0660 0.2988 0.058 Uiso calc R 1 1
C C17 0.48514(15) 1.1036(6) 0.3521(2) 0.0406(10) Uani d . 1 1
C C18 0.46083(16) 1.1077(5) 0.4208(2) 0.0377(10) Uani d . 1 1
C C19 0.28383(14) 1.2284(5) 0.5951(2) 0.0339(9) Uani d . 1 1
C C20 0.26211(15) 1.2550(6) 0.6637(2) 0.0410(10) Uani d . 1 1
C C21 0.21145(17) 1.2690(6) 0.6737(2) 0.0476(11) Uani d . 1 1
H H21 0.1986 1.2889 0.7193 0.057 Uiso calc R 1 1
C C22 0.17914(16) 1.2535(6) 0.6154(2) 0.0472(11) Uani d . 1 1
C C23 0.19810(15) 1.2208(6) 0.5491(2) 0.0445(11) Uani d . 1 1
H H23 0.1764 1.2078 0.5105 0.053 Uiso calc R 1 1
C C24 0.24970(15) 1.2066(5) 0.5385(2) 0.0381(10) Uani d . 1 1
C C25 0.26634(15) 1.1856(5) 0.4653(2) 0.0378(10) Uani d . 1 1
H H25 0.2415 1.1826 0.4304 0.045 Uiso calc R 1 1
C C26 0.31740(15) 1.1496(5) 0.36388(19) 0.0365(9) Uani d . 1 1
H H26A 0.3446 1.2217 0.3471 0.044 Uiso calc R 1 1
H H26B 0.2869 1.1879 0.3406 0.044 Uiso calc R 1 1
C C27 0.32770(15) 0.9657(5) 0.3430(2) 0.0374(10) Uani d . 1 1
H H27A 0.3576 0.9276 0.3679 0.045 Uiso calc R 1 1
H H27B 0.3348 0.9623 0.2920 0.045 Uiso calc R 1 1
C C28 0.28539(14) 0.8383(5) 0.3588(2) 0.0396(10) Uani d . 1 1
H H28A 0.2754 0.8507 0.4085 0.048 Uiso calc R 1 1
H H28B 0.2567 0.8669 0.3293 0.048 Uiso calc R 1 1
C C29 0.29957(15) 0.6540(5) 0.3455(2) 0.0371(10) Uani d . 1 1
H H29 0.2830 0.5809 0.3140 0.045 Uiso calc R 1 1
C C30 0.38488(16) 0.5911(6) 0.3557(2) 0.0408(10) Uani d . 1 1
H H30 0.3831 0.5974 0.3060 0.049 Uiso calc R 1 1
C C31 0.43377(14) 0.5672(6) 0.3857(2) 0.0397(10) Uani d . 1 1
C C32 0.47492(17) 0.5804(6) 0.3381(2) 0.0497(11) Uani d . 1 1
H H32 0.4693 0.5975 0.2895 0.060 Uiso calc R 1 1
C C33 0.52243(17) 0.5682(6) 0.3633(3) 0.0536(12) Uani d . 1 1
C C34 0.53194(16) 0.5446(6) 0.4350(2) 0.0489(11) Uani d . 1 1
H H34 0.5648 0.5399 0.4516 0.059 Uiso calc R 1 1
C C35 0.49241(14) 0.5279(5) 0.4820(2) 0.0403(10) Uani d . 1 1
C C36 0.44190(14) 0.5369(5) 0.4595(2) 0.0365(9) Uani d . 1 1

loop_
_atom_site_aniso_label
_atom_site_aniso_U_11
_atom_site_aniso_U_22
_atom_site_aniso_U_33
_atom_site_aniso_U_12
_atom_site_aniso_U_13
_atom_site_aniso_U_23
Cu1 0.0270(2) 0.0393(2) 0.0328(2) 0.0001(2) 0.0010(2) 0.0004(2)
Cu2 0.0324(2) 0.0408(3) 0.0269(2) 0.0028(2) -0.0005(2) -0.0008(2)
Cl1 0.0383(6) 0.1084(11) 0.0443(6) -0.0003(7) -0.0076(5) -0.0216(7)
Cl2 0.0434(6) 0.0912(10) 0.0544(7) 0.0174(6) 0.0098(5) -0.0116(7)
Cl3 0.0438(7) 0.1340(15) 0.0678(8) 0.0229(8) 0.0065(6) -0.0041(9)
Cl4 0.0514(7) 0.1088(11) 0.0296(5) -0.0003(7) -0.0031(5) -0.0046(6)
Cl5 0.0560(7) 0.0944(10) 0.0324(5) -0.0004(7) 0.0039(5) -0.0003(6)
Cl6 0.0393(6) 0.0929(10) 0.0837(9) 0.0038(7) 0.0194(6) 0.0158(8)
Cl7 0.0457(7) 0.1407(15) 0.0755(9) 0.0138(8) 0.0286(7) 0.0277(9)
Cl8 0.0365(6) 0.0757(9) 0.0529(6) 0.0033(6) -0.0062(5) 0.0012(6)
O1 0.0267(13) 0.0592(18) 0.0333(14) -0.0012(13) 0.0027(11) -0.0040(13)
O2 0.0325(15) 0.061(2) 0.0297(14) 0.0029(14) -0.0006(11) -0.0028(13)
O3 0.0297(15) 0.0592(19) 0.0321(14) 0.0018(13) 0.0018(12) -0.0064(14)
O4 0.0253(13) 0.0590(16) 0.0382(14) 0.0055(12) 0.0033(13) 0.0037(16)
N1 0.0323(18) 0.036(2) 0.0333(17) -0.0036(15) -0.0036(14) 0.0023(15)
N2 0.0380(19) 0.037(2) 0.0248(15) -0.0019(16) -0.0042(14) 0.0008(14)
N3 0.0372(19) 0.039(2) 0.0306(16) 0.0060(16) -0.0023(15) -0.0020(15)
N4 0.0338(18) 0.0336(19) 0.0340(17) 0.0033(16) -0.0009(14) -0.0018(15)
C1 0.032(2) 0.034(2) 0.038(2) -0.0024(17) 0.0021(16) 0.0034(17)
C2 0.0291(17) 0.052(2) 0.0345(19) -0.0034(16) -0.0023(19) -0.003(2)
C3 0.029(2) 0.057(3) 0.045(2) 0.000(2) -0.0037(18) 0.000(2)
C4 0.035(2) 0.051(3) 0.037(2) 0.003(2) 0.0070(18) -0.002(2)
C5 0.037(2) 0.048(2) 0.0319(19) 0.003(2) 0.0021(18) -0.0021(19)
C6 0.0289(19) 0.035(2) 0.0341(19) -0.0013(17) 0.0013(16) 0.0026(18)
C7 0.035(2) 0.048(3) 0.0278(19) -0.003(2) 0.0014(17) 0.0032(19)
C8 0.032(2) 0.045(3) 0.033(2) 0.0002(19) -0.0099(17) 0.0078(19)
C9 0.0267(19) 0.044(2) 0.038(2) 0.0003(19) -0.0029(16) 0.0020(19)
C10 0.035(2) 0.048(2) 0.0269(18) -0.0002(19) -0.0026(16) 0.0021(18)
C11 0.036(2) 0.048(3) 0.0275(19) -0.004(2) -0.0003(16) -0.0010(18)
C12 0.032(2) 0.048(3) 0.0303(19) -0.0076(19) -0.0091(17) 0.0041(19)
C13 0.035(2) 0.036(2) 0.036(2) -0.0020(18) 0.0018(16) 0.0000(18)
C14 0.037(2) 0.064(3) 0.045(2) 0.004(2) 0.0009(19) -0.003(2)
C15 0.039(2) 0.070(3) 0.049(3) 0.010(2) 0.004(2) -0.006(2)
C16 0.043(3) 0.065(3) 0.036(2) -0.002(2) 0.0077(19) -0.006(2)
C17 0.040(2) 0.053(3) 0.0287(19) -0.003(2) -0.0015(17) -0.0042(19)
C18 0.041(2) 0.039(3) 0.033(2) -0.005(2) -0.0012(18) -0.0049(18)
C19 0.037(2) 0.030(2) 0.035(2) 0.0015(18) -0.0003(17) 0.0061(17)
C20 0.040(2) 0.049(3) 0.035(2) 0.001(2) 0.0070(18) 0.003(2)
C21 0.049(3) 0.052(3) 0.041(2) 0.000(2) 0.014(2) 0.006(2)
C22 0.035(2) 0.048(3) 0.059(3) -0.001(2) 0.016(2) 0.014(2)
C23 0.036(2) 0.050(3) 0.047(2) -0.002(2) -0.001(2) 0.004(2)
C24 0.036(2) 0.036(2) 0.042(2) 0.0010(19) 0.0015(19) 0.0034(19)
C25 0.034(2) 0.041(3) 0.039(2) 0.002(2) -0.0116(17) -0.0007(18)
C26 0.035(2) 0.048(3) 0.0264(19) 0.002(2) -0.0018(16) -0.0009(18)
C27 0.038(2) 0.042(3) 0.032(2) -0.0019(19) 0.0000(16) -0.0052(18)
C28 0.034(2) 0.046(3) 0.039(2) -0.001(2) -0.0068(17) -0.002(2)
C29 0.037(2) 0.043(2) 0.0307(19) -0.001(2) -0.0120(17) -0.0063(19)
C30 0.040(2) 0.048(3) 0.034(2) 0.002(2) 0.0044(18) -0.001(2)
C31 0.031(2) 0.042(2) 0.046(2) 0.0037(19) 0.0032(18) 0.003(2)
C32 0.043(3) 0.062(3) 0.044(3) 0.008(2) 0.006(2) 0.008(2)
C33 0.038(2) 0.064(3) 0.058(3) 0.005(2) 0.018(2) 0.012(3)
C34 0.032(2) 0.054(3) 0.060(3) -0.003(2) 0.010(2) 0.008(2)
C35 0.032(2) 0.040(2) 0.049(2) 0.0047(18) 0.0009(18) 0.007(2)
C36 0.028(2) 0.036(2) 0.046(2) 0.0055(18) 0.0040(17) -0.0001(18)

loop_
_atom_type_symbol
_atom_type_description
_atom_type_scat_dispersion_real
_atom_type_scat_dispersion_imag
_atom_type_scat_source
C C 0.0033 0.0016 'International Tables Vol C Tables 4.2.6.8 and 6.1.1.4'
H H 0.0000 0.0000 'International Tables Vol C Tables 4.2.6.8 and 6.1.1.4'
N N 0.0061 0.0033 'International Tables Vol C Tables 4.2.6.8 and 6.1.1.4'
O O 0.0106 0.0060 'International Tables Vol C Tables 4.2.6.8 and 6.1.1.4'
Cl Cl 0.1484 0.1585 'International Tables Vol C Tables 4.2.6.8 and 6.1.1.4'
Cu Cu 0.3201 1.2651 'International Tables Vol C Tables 4.2.6.8 and 6.1.1.4'

loop_
_geom_angle_atom_site_label_1
_geom_angle_atom_site_label_2
_geom_angle_atom_site_label_3
_geom_angle_site_symmetry_3
_geom_angle
O1 Cu1 O4 . 163.19(11)
O1 Cu1 N4 . 88.14(12)
O4 Cu1 N4 . 92.45(12)
O1 Cu1 N1 . 91.82(11)
O4 Cu1 N1 . 92.25(12)
N4 Cu1 N1 . 163.77(13)
O2 Cu2 O3 . 170.89(13)
O2 Cu2 N2 . 92.23(12)
O3 Cu2 N2 . 89.91(12)
O2 Cu2 N3 . 89.50(12)
O3 Cu2 N3 . 90.57(12)
N2 Cu2 N3 . 165.95(14)
O2 Cu2 O4 1_565 84.56(10)
O3 Cu2 O4 1_565 86.56(10)
N2 Cu2 O4 1_565 90.47(11)
N3 Cu2 O4 1_565 103.57(11)
C1 O1 Cu1 . 128.9(2)
C18 O2 Cu2 . 129.5(2)
C19 O3 Cu2 . 130.2(2)
C36 O4 Cu1 . 128.0(3)
C7 N1 C8 . 116.8(3)
C7 N1 Cu1 . 123.2(3)
C8 N1 Cu1 . 120.0(3)
C12 N2 C11 . 115.8(3)
C12 N2 Cu2 . 124.3(3)
C11 N2 Cu2 . 119.9(2)
C25 N3 C26 . 115.0(3)
C25 N3 Cu2 . 124.5(3)
C26 N3 Cu2 . 120.5(2)
C30 N4 C29 . 115.8(3)
C30 N4 Cu1 . 123.6(3)
C29 N4 Cu1 . 120.3(2)
O1 C1 C6 . 124.5(3)
O1 C1 C2 . 119.7(3)
C6 C1 C2 . 115.8(3)
C3 C2 C1 . 123.3(4)
C3 C2 Cl1 . 119.5(3)
C1 C2 Cl1 . 117.2(3)
C2 C3 C4 . 119.3(4)
C2 C3 H3 . 120.4
C4 C3 H3 . 120.4
C5 C4 C3 . 120.5(4)
C5 C4 Cl2 . 120.3(3)
C3 C4 Cl2 . 119.2(3)
C4 C5 C6 . 120.3(4)
C4 C5 H5 . 119.8
C6 C5 H5 . 119.8
C1 C6 C5 . 120.7(4)
C1 C6 C7 . 121.6(3)
C5 C6 C7 . 117.5(4)
N1 C7 C6 . 127.6(4)
N1 C7 H7 . 116.2
C6 C7 H7 . 116.2
N1 C8 C9 . 111.9(3)
N1 C8 H8A . 109.2
C9 C8 H8A . 109.2
N1 C8 H8B . 109.2
C9 C8 H8B . 109.2
H8A C8 H8B . 107.9
C10 C9 C8 . 114.3(3)
C10 C9 H9A . 108.7
C8 C9 H9A . 108.7
C10 C9 H9B . 108.7
C8 C9 H9B . 108.7
H9A C9 H9B . 107.6
C9 C10 C11 . 113.3(3)
C9 C10 H10A . 108.9
C11 C10 H10A . 108.9
C9 C10 H10B . 108.9
C11 C10 H10B . 108.9
H10A C10 H10B . 107.7
N2 C11 C10 . 110.3(3)
N2 C11 H11A . 109.6
C10 C11 H11A . 109.6
N2 C11 H11B . 109.6
C10 C11 H11B . 109.6
H11A C11 H11B . 108.1
N2 C12 C13 . 127.1(4)
N2 C12 H12 . 116.4
C13 C12 H12 . 116.4
C14 C13 C18 . 121.6(4)
C14 C13 C12 . 116.8(3)
C18 C13 C12 . 121.6(4)
C15 C14 C13 . 119.9(4)
C15 C14 H14 . 120.0
C13 C14 H14 . 120.0
C14 C15 C16 . 120.5(4)
C14 C15 Cl3 . 120.4(3)
C16 C15 Cl3 . 119.1(3)
C17 C16 C15 . 120.4(4)
C17 C16 H16 . 119.8
C15 C16 H16 . 119.8
C16 C17 C18 . 122.6(4)
C16 C17 Cl4 . 119.7(3)
C18 C17 Cl4 . 117.7(3)
O2 C18 C13 . 125.3(4)
O2 C18 C17 . 119.8(4)
C13 C18 C17 . 115.0(4)
O3 C19 C24 . 124.2(4)
O3 C19 C20 . 120.2(4)
C24 C19 C20 . 115.5(4)
C21 C20 C19 . 122.5(4)
C21 C20 Cl5 . 119.2(3)
C19 C20 Cl5 . 118.3(3)
C20 C21 C22 . 119.8(4)
C20 C21 H21 . 120.1
C22 C21 H21 . 120.1
C23 C22 C21 . 119.8(4)
C23 C22 Cl6 . 120.5(4)
C21 C22 Cl6 . 119.7(3)
C22 C23 C24 . 120.7(4)
C22 C23 H23 . 119.6
C24 C23 H23 . 119.6
C23 C24 C19 . 121.6(4)
C23 C24 C25 . 116.5(4)
C19 C24 C25 . 121.6(4)
N3 C25 C24 . 127.3(4)
N3 C25 H25 . 116.4
C24 C25 H25 . 116.4
N3 C26 C27 . 112.2(3)
N3 C26 H26A . 109.2
C27 C26 H26A . 109.2
N3 C26 H26B . 109.2
C27 C26 H26B . 109.2
H26A C26 H26B . 107.9
C26 C27 C28 . 115.4(3)
C26 C27 H27A . 108.4
C28 C27 H27A . 108.4
C26 C27 H27B . 108.4
C28 C27 H27B . 108.4
H27A C27 H27B . 107.5
C29 C28 C27 . 113.5(3)
C29 C28 H28A . 108.9
C27 C28 H28A . 108.9
C29 C28 H28B . 108.9
C27 C28 H28B . 108.9
H28A C28 H28B . 107.7
N4 C29 C28 . 110.7(3)
N4 C29 H29 . 124.6
C28 C29 H29 . 124.6
N4 C30 C31 . 127.4(4)
N4 C30 H30 . 116.3
C31 C30 H30 . 116.3
C36 C31 C32 . 120.3(4)
C36 C31 C30 . 122.9(4)
C32 C31 C30 . 116.9(4)
C33 C32 C31 . 120.2(4)
C33 C32 H32 . 119.9
C31 C32 H32 . 119.9
C32 C33 C34 . 121.3(4)
C32 C33 Cl7 . 118.7(4)
C34 C33 Cl7 . 120.0(4)
C33 C34 C35 . 119.4(4)
C33 C34 H34 . 120.3
C35 C34 H34 . 120.3
C34 C35 C36 . 122.4(4)
C34 C35 Cl8 . 119.0(3)
C36 C35 Cl8 . 118.6(3)
O4 C36 C35 . 120.4(4)
O4 C36 C31 . 123.3(4)
C35 C36 C31 . 116.4(3)

loop_
_geom_bond_atom_site_label_1
_geom_bond_atom_site_label_2
_geom_bond_site_symmetry_2
_geom_bond_distance
Cu1 O1 . 1.888(2)
Cu1 O4 . 1.898(2)
Cu1 N4 . 2.000(3)
Cu1 N1 . 2.001(3)
Cu2 O2 . 1.898(3)
Cu2 O3 . 1.913(3)
Cu2 N2 . 1.995(3)
Cu2 N3 . 2.012(3)
Cu2 O4 1_565 2.854(3)
Cl1 C2 . 1.744(4)
Cl2 C4 . 1.741(4)
Cl3 C15 . 1.740(4)
Cl4 C17 . 1.733(4)
Cl5 C20 . 1.735(4)
Cl6 C22 . 1.733(4)
Cl7 C33 . 1.748(4)
Cl8 C35 . 1.730(4)
O1 C1 . 1.292(4)
O2 C18 . 1.283(5)
O3 C19 . 1.298(4)
O4 C36 . 1.309(4)
N1 C7 . 1.276(5)
N1 C8 . 1.478(5)
N2 C12 . 1.291(5)
N2 C11 . 1.473(5)
N3 C25 . 1.293(5)
N3 C26 . 1.491(5)
N4 C30 . 1.273(5)
N4 C29 . 1.482(5)
C1 C6 . 1.403(5)
C1 C2 . 1.421(5)
C2 C3 . 1.358(5)
C3 C4 . 1.385(5)
C3 H3 . 0.9300
C4 C5 . 1.365(5)
C5 C6 . 1.409(5)
C5 H5 . 0.9300
C6 C7 . 1.440(5)
C7 H7 . 0.9300
C8 C9 . 1.513(5)
C8 H8A . 0.9700
C8 H8B . 0.9700
C9 C10 . 1.512(5)
C9 H9A . 0.9700
C9 H9B . 0.9700
C10 C11 . 1.513(5)
C10 H10A . 0.9700
C10 H10B . 0.9700
C11 H11A . 0.9700
C11 H11B . 0.9700
C12 C13 . 1.443(5)
C12 H12 . 0.9300
C13 C14 . 1.409(5)
C13 C18 . 1.415(5)
C14 C15 . 1.369(6)
C14 H14 . 0.9300
C15 C16 . 1.378(6)
C16 C17 . 1.362(6)
C16 H16 . 0.9300
C17 C18 . 1.437(5)
C19 C24 . 1.405(5)
C19 C20 . 1.422(5)
C20 C21 . 1.369(6)
C21 C22 . 1.395(6)
C21 H21 . 0.9300
C22 C23 . 1.360(6)
C23 C24 . 1.396(5)
C23 H23 . 0.9300
C24 C25 . 1.447(5)
C25 H25 . 0.9300
C26 C27 . 1.507(5)
C26 H26A . 0.9700
C26 H26B . 0.9700
C27 C28 . 1.532(5)
C27 H27A . 0.9700
C27 H27B . 0.9700
C28 C29 . 1.503(6)
C28 H28A . 0.9700
C28 H28B . 0.9700
C29 H29 . 0.9300
C30 C31 . 1.432(6)
C30 H30 . 0.9300
C31 C36 . 1.415(6)
C31 C32 . 1.417(6)
C32 C33 . 1.356(6)
C32 H32 . 0.9300
C33 C34 . 1.375(6)
C34 C35 . 1.379(5)
C34 H34 . 0.9300
C35 C36 . 1.414(5)

loop_
_geom_hbond_atom_site_label_D
_geom_hbond_atom_site_label_H
_geom_hbond_atom_site_label_A
_geom_hbond_distance_DH
_geom_hbond_distance_HA
_geom_hbond_distance_DA
_geom_hbond_angle_DHA
_geom_hbond_publ_flag
C10 H10B O3 0.97 2.46 3.073(5) 121 n
C27 H27A O2 0.97 2.50 3.098(5) 120 n
C28 H28A O1 0.97 2.57 3.137(5) 118 n

loop_
_geom_torsion_atom_site_label_1
_geom_torsion_atom_site_label_2
_geom_torsion_atom_site_label_3
_geom_torsion_atom_site_label_4
_geom_torsion_site_symmetry_1
_geom_torsion
O4 Cu1 O1 C1 . 120.7(4)
N4 Cu1 O1 C1 . -146.9(3)
N1 Cu1 O1 C1 . 16.8(3)
N2 Cu2 O2 C18 . -2.0(4)
N3 Cu2 O2 C18 . -168.1(4)
N2 Cu2 O3 C19 . -151.8(3)
N3 Cu2 O3 C19 . 14.2(3)
O1 Cu1 O4 C36 . 108.6(5)
N4 Cu1 O4 C36 . 16.9(3)
N1 Cu1 O4 C36 . -147.6(3)
O1 Cu1 N1 C7 . -12.0(3)
O4 Cu1 N1 C7 . -175.7(3)
N4 Cu1 N1 C7 . 77.6(6)
O1 Cu1 N1 C8 . 166.3(3)
O4 Cu1 N1 C8 . 2.6(3)
N4 Cu1 N1 C8 . -104.2(5)
O2 Cu2 N2 C12 . 0.9(3)
O3 Cu2 N2 C12 . -170.2(4)
N3 Cu2 N2 C12 . 97.8(6)
O2 Cu2 N2 C11 . -176.9(3)
O3 Cu2 N2 C11 . 12.0(3)
N3 Cu2 N2 C11 . -80.0(6)
O2 Cu2 N3 C25 . -179.5(3)
O3 Cu2 N3 C25 . -8.6(3)
N2 Cu2 N3 C25 . 83.3(7)
O2 Cu2 N3 C26 . 2.2(3)
O3 Cu2 N3 C26 . 173.1(3)
N2 Cu2 N3 C26 . -95.0(6)
O1 Cu1 N4 C30 . -169.2(4)
O4 Cu1 N4 C30 . -6.0(4)
N1 Cu1 N4 C30 . 100.7(5)
O1 Cu1 N4 C29 . 16.0(3)
O4 Cu1 N4 C29 . 179.2(3)
N1 Cu1 N4 C29 . -74.2(6)
O4 Cu2 O2 C18 1_565 88.2(4)
O4 Cu2 O3 C19 1_565 117.7(3)
O4 Cu2 N2 C12 1_565 -83.7(3)
O4 Cu2 N2 C11 1_565 98.5(3)
O4 Cu2 N3 C25 1_565 -95.2(3)
O4 Cu2 N3 C26 1_565 86.5(3)
Cu1 O1 C1 C6 . -11.3(5)
Cu1 O1 C1 C2 . 171.3(3)
O1 C1 C2 C3 . 179.2(4)
C6 C1 C2 C3 . 1.6(6)
O1 C1 C2 Cl1 . 0.1(5)
C6 C1 C2 Cl1 . -177.5(3)
C1 C2 C3 C4 . -0.9(7)
Cl1 C2 C3 C4 . 178.2(3)
C2 C3 C4 C5 . 0.3(7)
C2 C3 C4 Cl2 . -178.3(3)
C3 C4 C5 C6 . -0.4(6)
Cl2 C4 C5 C6 . 178.2(3)
O1 C1 C6 C5 . -179.2(4)
C2 C1 C6 C5 . -1.7(5)
O1 C1 C6 C7 . -4.4(6)
C2 C1 C6 C7 . 173.0(3)
C4 C5 C6 C1 . 1.2(6)
C4 C5 C6 C7 . -173.8(4)
C8 N1 C7 C6 . -175.9(4)
Cu1 N1 C7 C6 . 2.4(6)
C1 C6 C7 N1 . 8.7(7)
C5 C6 C7 N1 . -176.4(4)
C7 N1 C8 C9 . -103.0(4)
Cu1 N1 C8 C9 . 78.6(4)
N1 C8 C9 C10 . 63.3(4)
C8 C9 C10 C11 . -172.3(3)
C12 N2 C11 C10 . -109.1(4)
Cu2 N2 C11 C10 . 68.9(4)
C9 C10 C11 N2 . 60.6(4)
C11 N2 C12 C13 . 177.6(4)
Cu2 N2 C12 C13 . -0.3(6)
N2 C12 C13 C14 . 179.2(4)
N2 C12 C13 C18 . 0.2(7)
C18 C13 C14 C15 . 1.2(7)
C12 C13 C14 C15 . -177.9(4)
C13 C14 C15 C16 . -1.3(8)
C13 C14 C15 Cl3 . 179.5(3)
C14 C15 C16 C17 . 0.5(8)
Cl3 C15 C16 C17 . 179.7(4)
C15 C16 C17 C18 . 0.5(7)
C15 C16 C17 Cl4 . -179.1(4)
Cu2 O2 C18 C13 . 2.5(6)
Cu2 O2 C18 C17 . -177.6(3)
C14 C13 C18 O2 . 179.7(4)
C12 C13 C18 O2 . -1.3(7)
C14 C13 C18 C17 . -0.1(6)
C12 C13 C18 C17 . 178.8(4)
C16 C17 C18 O2 . 179.4(4)
Cl4 C17 C18 O2 . -1.0(6)
C16 C17 C18 C13 . -0.7(6)
Cl4 C17 C18 C13 . 178.9(3)
Cu2 O3 C19 C24 . -11.7(6)
Cu2 O3 C19 C20 . 170.4(3)
O3 C19 C20 C21 . 174.3(4)
C24 C19 C20 C21 . -3.8(6)
O3 C19 C20 Cl5 . -3.5(5)
C24 C19 C20 Cl5 . 178.4(3)
C19 C20 C21 C22 . 1.3(7)
Cl5 C20 C21 C22 . 179.2(3)
C20 C21 C22 C23 . 1.4(7)
C20 C21 C22 Cl6 . -176.8(3)
C21 C22 C23 C24 . -1.5(7)
Cl6 C22 C23 C24 . 176.7(3)
C22 C23 C24 C19 . -1.2(6)
C22 C23 C24 C25 . -175.2(4)
O3 C19 C24 C23 . -174.4(4)
C20 C19 C24 C23 . 3.7(6)
O3 C19 C24 C25 . -0.7(7)
C20 C19 C24 C25 . 177.3(4)
C26 N3 C25 C24 . 179.6(4)
Cu2 N3 C25 C24 . 1.3(7)
C23 C24 C25 N3 . 179.7(4)
C19 C24 C25 N3 . 5.7(8)
C25 N3 C26 C27 . -102.5(4)
Cu2 N3 C26 C27 . 75.9(4)
N3 C26 C27 C28 . 64.9(4)
C26 C27 C28 C29 . -173.0(3)
C30 N4 C29 C28 . -105.5(4)
Cu1 N4 C29 C28 . 69.7(4)
C27 C28 C29 N4 . 58.2(4)
C29 N4 C30 C31 . 171.4(4)
Cu1 N4 C30 C31 . -3.6(7)
N4 C30 C31 C36 . 7.0(7)
N4 C30 C31 C32 . -171.1(4)
C36 C31 C32 C33 . -1.6(7)
C30 C31 C32 C33 . 176.5(4)
C31 C32 C33 C34 . -0.6(7)
C31 C32 C33 Cl7 . 179.7(4)
C32 C33 C34 C35 . 1.9(7)
Cl7 C33 C34 C35 . -178.4(4)
C33 C34 C35 C36 . -1.0(7)
C33 C34 C35 Cl8 . 178.5(4)
Cu1 O4 C36 C35 . 161.8(3)
Cu1 O4 C36 C31 . -18.3(6)
C34 C35 C36 O4 . 178.8(4)
Cl8 C35 C36 O4 . -0.7(5)
C34 C35 C36 C31 . -1.1(6)
Cl8 C35 C36 C31 . 179.3(3)
C32 C31 C36 O4 . -177.5(4)
C30 C31 C36 O4 . 4.4(7)
C32 C31 C36 C35 . 2.4(6)
C30 C31 C36 C35 . -175.6(4)
